data_2207811
loop_
_publ_author_name
'Zhang, Xian-Fa'
'Gao, Shan'
'Huo, Li-Hua'
'Gao, Jin-Sheng'

_publ_section_title
<i>catena</i>-Poly[[aqua(1,10-phenanthroline-\k^2^<i>N</i>,<i>N</i>')copper(II)]-\m-1,3,4-thiadiazol-2,5-diyldithiodiacetato]
_journal_coeditor_code JH6028
_journal_issue 1
_journal_name_full 'Acta Crystallographica Section E'
_journal_page_first m39
_journal_page_last m41
_journal_paper_doi 10.1107/S1600536805039784
_journal_volume 62
_journal_year 2006
_chemical_formula_iupac '[Cu (C6 H4 N2 O4 S3) (C12 H8 N2) (H2 O)]'
_chemical_formula_moiety 'C18 H14 Cu N4 O5 S3'
_chemical_formula_sum 'C18 H14 Cu N4 O5 S3'
_chemical_formula_weight 526.09
_chemical_name_systematic
;
catena-Poly[[aqua(1,10-phenanthroline-\k^2^N,N')copper(II)]-
\m-1,3,4-thiadiazol-2,5-diyldithiodiacetato]
;
_space_group_IT_number 14
_symmetry_cell_setting monoclinic
_symmetry_space_group_name_Hall '-P 2ybc'
_symmetry_space_group_name_H-M 'P 1 21/c 1'
_atom_sites_solution_hydrogens geom
_atom_sites_solution_primary direct
_atom_sites_solution_secondary difmap
_cell_angle_alpha 90.00
_cell_angle_beta 92.19(3)
_cell_angle_gamma 90.00
_cell_formula_units_Z 4
_cell_length_a 7.2260(10)
_cell_length_b 15.230(3)
_cell_length_c 18.222(4)
_cell_measurement_reflns_used 16825
_cell_measurement_temperature 295(2)
_cell_measurement_theta_max 27.48
_cell_measurement_theta_min 3.31
_cell_volume 2003.9(7)
_computing_cell_refinement RAPID-AUTO
_computing_data_collection 'RAPID-AUTO (Rigaku, 1998)'
_computing_data_reduction 'CrystalStructure (Rigaku/MSC, 2002)'
_computing_molecular_graphics 'ORTEPII (Johnson, 1976)'
_computing_publication_material SHELXL97
_computing_structure_refinement 'SHELXL97 (Sheldrick, 1997)'
_computing_structure_solution 'SHELXS97 (Sheldrick, 1997)'
_diffrn_ambient_temperature 295(2)
_diffrn_detector_area_resol_mean 10
_diffrn_measured_fraction_theta_full 0.998
_diffrn_measured_fraction_theta_max 0.998
_diffrn_measurement_device_type 'Rigaku R-AXIS RAPID'
_diffrn_measurement_method \w
_diffrn_radiation_monochromator graphite
_diffrn_radiation_source 'fine-focus sealed tube'
_diffrn_radiation_type MoK\a
_diffrn_radiation_wavelength 0.71073
_diffrn_reflns_av_R_equivalents 0.0620
_diffrn_reflns_av_sigmaI/netI 0.0392
_diffrn_reflns_limit_h_max 9
_diffrn_reflns_limit_h_min -8
_diffrn_reflns_limit_k_max 19
_diffrn_reflns_limit_k_min -19
_diffrn_reflns_limit_l_max 23
_diffrn_reflns_limit_l_min -23
_diffrn_reflns_number 17853
_diffrn_reflns_theta_full 27.48
_diffrn_reflns_theta_max 27.48
_diffrn_reflns_theta_min 3.12
_diffrn_standards_decay_% 0
_diffrn_standards_interval_count 0
_diffrn_standards_interval_time 0
_diffrn_standards_number 0
_exptl_absorpt_coefficient_mu 1.444
_exptl_absorpt_correction_T_max 0.737
_exptl_absorpt_correction_T_min 0.623
_exptl_absorpt_correction_type multi-scan
_exptl_absorpt_process_details '(ABSCOR; Higashi, 1995)'
_exptl_crystal_colour blue
_exptl_crystal_density_diffrn 1.744
_exptl_crystal_density_method 'not measured'
_exptl_crystal_description prism
_exptl_crystal_F_000 1068
_exptl_crystal_size_max 0.39
_exptl_crystal_size_mid 0.28
_exptl_crystal_size_min 0.21
_refine_diff_density_max 0.546
_refine_diff_density_min -0.497
_refine_ls_extinction_method none
_refine_ls_goodness_of_fit_ref 1.059
_refine_ls_hydrogen_treatment mixed
_refine_ls_matrix_type full
_refine_ls_number_parameters 286
_refine_ls_number_reflns 4590
_refine_ls_number_restraints 3
_refine_ls_restrained_S_all 1.059
_refine_ls_R_factor_all 0.0551
_refine_ls_R_factor_gt 0.0478
_refine_ls_shift/su_max 0.001
_refine_ls_shift/su_mean 0.000
_refine_ls_structure_factor_coef Fsqd
_refine_ls_weighting_details 'calc w = 1/[\s^2^(Fo^2^)+(0.119P)^2^+1.1283P] where P=(Fo^2^+2Fc^2^)/3'
_refine_ls_weighting_scheme calc
_refine_ls_wR_factor_gt 0.1562
_refine_ls_wR_factor_ref 0.1710
_reflns_number_gt 4016
_reflns_number_total 4590
_reflns_threshold_expression I>2\s(I)
_cod_data_source_file jh6028.cif
_cod_data_source_block I
_cod_original_sg_symbol_H-M 'P 21/c'
_cod_database_code 2207811
_cod_database_fobs_code 2207811

loop_
_symmetry_equiv_pos_as_xyz
'x, y, z'
'-x, y+1/2, -z+1/2'
'-x, -y, -z'
'x, -y-1/2, z-1/2'

loop_
_atom_site_label
_atom_site_fract_x
_atom_site_fract_y
_atom_site_fract_z
_atom_site_U_iso_or_equiv
_atom_site_adp_type
_atom_site_calc_flag
_atom_site_refinement_flags
_atom_site_occupancy
_atom_site_type_symbol
Cu1 0.43020(5) 0.75499(2) 0.48148(2) 0.03130(16) Uani d . 1 Cu
S1 0.98859(12) 0.84555(6) 0.29926(5) 0.0418(2) Uani d . 1 S
S2 1.02624(13) 0.70449(7) 0.18212(6) 0.0480(3) Uani d . 1 S
S3 0.84385(12) 0.54647(6) 0.10634(5) 0.0402(2) Uani d . 1 S
O1 0.5230(3) 0.81527(15) 0.39541(13) 0.0356(5) Uani d . 1 O
O1W 0.1509(4) 0.8140(3) 0.4827(2) 0.0795(12) Uani d D 1 O
H1W1 0.041(3) 0.801(5) 0.469(4) 0.119 Uiso d D 1 H
H1W2 0.151(9) 0.853(4) 0.516(3) 0.119 Uiso d D 1 H
O2 0.8001(3) 0.76688(16) 0.43470(14) 0.0396(5) Uani d . 1 O
N1 0.3515(4) 0.64695(18) 0.42210(15) 0.0365(6) Uani d . 1 N
N2 0.3902(4) 0.66975(18) 0.56652(15) 0.0353(6) Uani d . 1 N
N3 0.7377(4) 0.7219(2) 0.25759(17) 0.0448(7) Uani d . 1 N
N4 0.7040(4) 0.6491(2) 0.21182(16) 0.0437(7) Uani d . 1 N
C1 0.3382(5) 0.6378(2) 0.3495(2) 0.0443(8) Uani d . 1 C
H1 0.3726 0.6842 0.3198 0.053 Uiso calc R 1 H
C2 0.2730(6) 0.5591(3) 0.3163(2) 0.0523(9) Uani d . 1 C
H2 0.2644 0.5543 0.2654 0.063 Uiso calc R 1 H
C3 0.2223(6) 0.4898(3) 0.3596(3) 0.0523(9) Uani d . 1 C
H3 0.1778 0.4382 0.3380 0.063 Uiso calc R 1 H
C4 0.2381(4) 0.4972(2) 0.4368(2) 0.0423(8) Uani d . 1 C
C5 0.1963(5) 0.4279(2) 0.4881(3) 0.0527(10) Uani d . 1 C
H5 0.1573 0.3735 0.4702 0.063 Uiso calc R 1 H
C6 0.2125(5) 0.4405(2) 0.5611(3) 0.0506(9) Uani d . 1 C
H6 0.1820 0.3951 0.5926 0.061 Uiso calc R 1 H
C7 0.2762(5) 0.5228(2) 0.5915(2) 0.0422(8) Uani d . 1 C
C8 0.2988(5) 0.5409(3) 0.6678(2) 0.0514(9) Uani d . 1 C
H8 0.2684 0.4987 0.7022 0.062 Uiso calc R 1 H
C9 0.3664(5) 0.6217(3) 0.6906(2) 0.0472(8) Uani d . 1 C
H9 0.3810 0.6343 0.7404 0.057 Uiso calc R 1 H
C10 0.4129(5) 0.6845(3) 0.63819(19) 0.0407(7) Uani d . 1 C
H10 0.4610 0.7382 0.6540 0.049 Uiso calc R 1 H
C11 0.3234(4) 0.5908(2) 0.54331(19) 0.0355(6) Uani d . 1 C
C12 0.3032(4) 0.5781(2) 0.46514(19) 0.0367(7) Uani d . 1 C
C13 0.6996(4) 0.81329(19) 0.39506(16) 0.0310(6) Uani d . 1 C
C14 0.7788(5) 0.8793(2) 0.34144(18) 0.0362(7) Uani d . 1 C
H14A 0.8027 0.9340 0.3674 0.043 Uiso calc R 1 H
H14B 0.6856 0.8910 0.3030 0.043 Uiso calc R 1 H
C15 0.8990(5) 0.7557(2) 0.24900(19) 0.0354(7) Uani d . 1 C
C16 0.8412(4) 0.6322(2) 0.17009(17) 0.0346(6) Uani d . 1 C
C17 0.6030(5) 0.5183(2) 0.10691(19) 0.0371(7) Uani d . 1 C
H17A 0.5833 0.4659 0.0774 0.045 Uiso calc R 1 H
H17B 0.5724 0.5038 0.1569 0.045 Uiso calc R 1 H
C18 0.4682(5) 0.5897(2) 0.07819(17) 0.0350(6) Uani d . 1 C
O3 0.5378(3) 0.65280(16) 0.04436(14) 0.0413(5) Uani d . 1 O
O4 0.3041(4) 0.5791(2) 0.0903(2) 0.0687(9) Uani d . 1 O

loop_
_atom_site_aniso_label
_atom_site_aniso_U_11
_atom_site_aniso_U_22
_atom_site_aniso_U_33
_atom_site_aniso_U_12
_atom_site_aniso_U_13
_atom_site_aniso_U_23
Cu1 0.0306(2) 0.0283(2) 0.0353(2) -0.00449(13) 0.00505(17) -0.00281(13)
S1 0.0356(4) 0.0480(5) 0.0425(4) -0.0129(3) 0.0104(3) -0.0094(3)
S2 0.0381(4) 0.0500(5) 0.0571(5) -0.0089(4) 0.0159(4) -0.0156(4)
S3 0.0387(4) 0.0324(4) 0.0494(5) 0.0061(3) 0.0004(3) -0.0051(3)
O1 0.0316(10) 0.0327(11) 0.0429(11) -0.0030(9) 0.0068(9) 0.0006(9)
O1W 0.0313(13) 0.120(3) 0.086(2) 0.0195(17) -0.0125(14) -0.056(2)
O2 0.0362(12) 0.0376(12) 0.0451(13) 0.0023(10) 0.0049(10) 0.0035(10)
N1 0.0325(13) 0.0344(13) 0.0428(14) -0.0022(11) 0.0021(11) -0.0040(11)
N2 0.0342(13) 0.0328(13) 0.0392(13) -0.0005(10) 0.0068(11) 0.0004(11)
N3 0.0414(16) 0.0535(18) 0.0401(15) -0.0093(14) 0.0094(12) -0.0110(13)
N4 0.0426(15) 0.0476(17) 0.0413(14) -0.0133(13) 0.0054(12) -0.0077(13)
C1 0.0473(19) 0.0398(18) 0.0459(18) -0.0012(15) 0.0001(15) -0.0048(15)
C2 0.052(2) 0.052(2) 0.053(2) 0.0065(17) -0.0026(17) -0.0147(17)
C3 0.0431(19) 0.0413(19) 0.072(2) 0.0004(16) -0.0031(18) -0.0224(18)
C4 0.0290(14) 0.0302(16) 0.068(2) -0.0006(12) 0.0024(14) -0.0064(15)
C5 0.0366(17) 0.0278(16) 0.094(3) -0.0050(13) 0.0083(19) -0.0056(18)
C6 0.0403(18) 0.0311(17) 0.081(3) 0.0018(14) 0.0143(18) 0.0124(17)
C7 0.0296(15) 0.0362(17) 0.061(2) 0.0032(12) 0.0104(14) 0.0107(15)
C8 0.0429(19) 0.053(2) 0.059(2) 0.0076(16) 0.0130(17) 0.0213(18)
C9 0.0370(17) 0.061(2) 0.0445(18) 0.0083(16) 0.0073(14) 0.0096(16)
C10 0.0350(16) 0.0476(19) 0.0396(16) 0.0030(14) 0.0039(13) 0.0024(14)
C11 0.0266(13) 0.0296(15) 0.0507(17) 0.0026(11) 0.0068(12) 0.0046(13)
C12 0.0262(13) 0.0295(15) 0.0546(19) 0.0006(12) 0.0055(13) -0.0018(13)
C13 0.0332(14) 0.0245(13) 0.0357(14) -0.0024(11) 0.0069(11) -0.0041(11)
C14 0.0381(16) 0.0295(15) 0.0413(15) -0.0053(12) 0.0082(13) -0.0003(12)
C15 0.0336(16) 0.0388(17) 0.0341(15) -0.0031(12) 0.0056(13) -0.0005(12)
C16 0.0330(14) 0.0333(15) 0.0377(14) -0.0002(12) 0.0015(12) 0.0014(12)
C17 0.0409(16) 0.0262(14) 0.0438(16) -0.0008(12) -0.0045(13) 0.0006(12)
C18 0.0377(15) 0.0286(14) 0.0386(15) -0.0005(12) 0.0018(12) 0.0012(12)
O3 0.0364(12) 0.0379(12) 0.0496(13) 0.0032(10) 0.0030(10) 0.0143(10)
O4 0.0409(14) 0.0585(18) 0.107(3) -0.0028(13) 0.0105(16) 0.0342(18)

loop_
_atom_type_symbol
_atom_type_description
_atom_type_scat_dispersion_real
_atom_type_scat_dispersion_imag
_atom_type_scat_source
C C 0.0033 0.0016 'International Tables Vol C Tables 4.2.6.8 and 6.1.1.4'
H H 0.0000 0.0000 'International Tables Vol C Tables 4.2.6.8 and 6.1.1.4'
N N 0.0061 0.0033 'International Tables Vol C Tables 4.2.6.8 and 6.1.1.4'
O O 0.0106 0.0060 'International Tables Vol C Tables 4.2.6.8 and 6.1.1.4'
S S 0.1246 0.1234 'International Tables Vol C Tables 4.2.6.8 and 6.1.1.4'
Cu Cu 0.3201 1.2651 'International Tables Vol C Tables 4.2.6.8 and 6.1.1.4'

loop_
_geom_angle_atom_site_label_1
_geom_angle_atom_site_label_2
_geom_angle_atom_site_label_3
_geom_angle_site_symmetry_1
_geom_angle_site_symmetry_3
_geom_angle
_geom_angle_publ_flag
O3 Cu1 O1 4_576 . 89.54(10) yes
O3 Cu1 N1 4_576 . 171.01(11) yes
O1 Cu1 N1 . . 92.89(11) yes
O3 Cu1 N2 4_576 . 94.37(11) yes
O1 Cu1 N2 . . 164.76(10) yes
N1 Cu1 N2 . . 81.12(12) yes
O3 Cu1 O1W 4_576 . 92.59(12) yes
O1 Cu1 O1W . . 99.11(15) yes
N1 Cu1 O1W . . 95.57(13) yes
N2 Cu1 O1W . . 95.42(16) yes
O2 Cu1 O1 . . 51.39(11) yes
O2 Cu1 O1W . . 147.86(12) yes
O2 Cu1 N1 . . 97.97(10) yes
O2 Cu1 N2 . . 115.36(10) yes
O2 Cu1 O3 . 4_576 76.89(11) yes
C15 S1 C14 . . 98.37(16) no
C15 S2 C16 . . 87.02(16) no
C16 S3 C17 . . 98.02(15) no
C13 O1 Cu1 . . 111.5(2) no
Cu1 O1W H1W1 . . 139(5) no
Cu1 O1W H1W2 . . 108(4) no
H1W1 O1W H1W2 . . 111(7) no
C1 N1 C12 . . 118.7(3) no
C1 N1 Cu1 . . 128.4(2) no
C12 N1 Cu1 . . 112.8(2) no
C10 N2 C11 . . 119.0(3) no
C10 N2 Cu1 . . 128.3(2) no
C11 N2 Cu1 . . 112.6(2) no
C15 N3 N4 . . 112.4(3) no
C16 N4 N3 . . 112.7(3) no
N1 C1 C2 . . 121.7(4) no
N1 C1 H1 . . 119.2 no
C2 C1 H1 . . 119.2 no
C3 C2 C1 . . 119.7(4) no
C3 C2 H2 . . 120.1 no
C1 C2 H2 . . 120.1 no
C2 C3 C4 . . 119.8(3) no
C2 C3 H3 . . 120.1 no
C4 C3 H3 . . 120.1 no
C12 C4 C3 . . 116.6(3) no
C12 C4 C5 . . 118.3(4) no
C3 C4 C5 . . 125.1(3) no
C6 C5 C4 . . 121.5(3) no
C6 C5 H5 . . 119.3 no
C4 C5 H5 . . 119.3 no
C5 C6 C7 . . 121.3(3) no
C5 C6 H6 . . 119.3 no
C7 C6 H6 . . 119.3 no
C11 C7 C8 . . 116.5(3) no
C11 C7 C6 . . 118.8(4) no
C8 C7 C6 . . 124.7(3) no
C9 C8 C7 . . 119.6(3) no
C9 C8 H8 . . 120.2 no
C7 C8 H8 . . 120.2 no
C8 C9 C10 . . 119.6(4) no
C8 C9 H9 . . 120.2 no
C10 C9 H9 . . 120.2 no
N2 C10 C9 . . 122.0(4) no
N2 C10 H10 . . 119.0 no
C9 C10 H10 . . 119.0 no
N2 C11 C7 . . 123.3(3) no
N2 C11 C12 . . 116.7(3) no
C7 C11 C12 . . 120.0(3) no
N1 C12 C4 . . 123.4(3) no
N1 C12 C11 . . 116.6(3) no
C4 C12 C11 . . 120.0(3) no
O2 C13 O1 . . 125.4(3) no
O2 C13 C14 . . 121.8(3) no
O1 C13 C14 . . 112.7(3) no
C13 C14 S1 . . 115.3(2) no
C13 C14 H14A . . 108.5 no
S1 C14 H14A . . 108.5 no
C13 C14 H14B . . 108.5 no
S1 C14 H14B . . 108.5 no
H14A C14 H14B . . 107.5 no
N3 C15 S2 . . 114.2(3) no
N3 C15 S1 . . 124.4(3) no
S2 C15 S1 . . 121.4(2) no
N4 C16 S2 . . 113.7(3) no
N4 C16 S3 . . 124.4(3) no
S2 C16 S3 . . 121.90(19) no
C18 C17 S3 . . 115.5(2) no
C18 C17 H17A . . 108.4 no
S3 C17 H17A . . 108.4 no
C18 C17 H17B . . 108.4 no
S3 C17 H17B . . 108.4 no
H17A C17 H17B . . 107.5 no
O4 C18 O3 . . 126.8(3) no
O4 C18 C17 . . 116.7(3) no
O3 C18 C17 . . 116.5(3) no
C18 O3 Cu1 . 4_575 132.7(2) no

loop_
_geom_bond_atom_site_label_1
_geom_bond_atom_site_label_2
_geom_bond_site_symmetry_2
_geom_bond_distance
_geom_bond_publ_flag
Cu1 O3 4_576 1.955(2) yes
Cu1 O1 . 1.958(2) yes
Cu1 O2 . 2.842(2) yes
Cu1 N1 . 2.038(3) yes
Cu1 N2 . 2.051(3) yes
Cu1 O1W . 2.210(3) yes
O1 C13 . 1.277(4) yes
O2 C13 . 1.228(4) yes
C18 O4 . 1.225(4) yes
C18 O3 . 1.257(4) yes
S1 C15 . 1.756(3) no
S1 C14 . 1.801(3) no
S2 C15 . 1.739(4) no
S2 C16 . 1.739(3) no
S3 C16 . 1.748(3) no
S3 C17 . 1.793(4) no
O1W H1W1 . 0.85(3) no
O1W H1W2 . 0.85(6) no
N1 C1 . 1.330(5) no
N1 C12 . 1.363(4) no
N2 C10 . 1.329(4) no
N2 C11 . 1.357(4) no
N3 C15 . 1.289(5) no
N3 N4 . 1.403(4) no
N4 C16 . 1.298(4) no
C1 C2 . 1.415(5) no
C1 H1 . 0.9300 no
C2 C3 . 1.376(6) no
C2 H2 . 0.9300 no
C3 C4 . 1.412(6) no
C3 H3 . 0.9300 no
C4 C12 . 1.410(5) no
C4 C5 . 1.450(6) no
C5 C6 . 1.345(7) no
C5 H5 . 0.9300 no
C6 C7 . 1.439(6) no
C6 H6 . 0.9300 no
C7 C11 . 1.409(5) no
C7 C8 . 1.420(6) no
C8 C9 . 1.382(6) no
C8 H8 . 0.9300 no
C9 C10 . 1.402(5) no
C9 H9 . 0.9300 no
C10 H10 . 0.9300 no
C11 C12 . 1.440(5) no
C13 C14 . 1.529(4) no
C14 H14A . 0.9700 no
C14 H14B . 0.9700 no
C17 C18 . 1.539(4) no
C17 H17A . 0.9700 no
C17 H17B . 0.9700 no
O3 Cu1 4_575 1.955(2) no

loop_
_geom_hbond_atom_site_label_D
_geom_hbond_atom_site_label_H
_geom_hbond_atom_site_label_A
_geom_hbond_site_symmetry_A
_geom_hbond_distance_DH
_geom_hbond_distance_HA
_geom_hbond_distance_DA
_geom_hbond_angle_DHA
_geom_hbond_publ_flag
O1W H1W1 O2 1_455 0.85(3) 1.90(4) 2.745(4) 176(6) yes
O1W H1W2 O4 4_576 0.85(6) 2.00(4) 2.749(5) 146(6) yes

loop_
_geom_torsion_atom_site_label_1
_geom_torsion_atom_site_label_2
_geom_torsion_atom_site_label_3
_geom_torsion_atom_site_label_4
_geom_torsion_site_symmetry_1
_geom_torsion_site_symmetry_4
_geom_torsion
_geom_torsion_publ_flag
C15 S1 C14 C13 . . 64.8(3) no
C16 S3 C17 C18 . . 64.5(3) no
O3 Cu1 O1 C13 4_576 . 67.7(2) no
N1 Cu1 O1 C13 . . -103.6(2) no
N2 Cu1 O1 C13 . . -37.4(5) no
O1W Cu1 O1 C13 . . 160.3(2) no
O1 Cu1 N1 C1 . . -12.3(3) no
N2 Cu1 N1 C1 . . -178.2(3) no
O1W Cu1 N1 C1 . . 87.1(3) no
O1 Cu1 N1 C12 . . 169.6(2) no
N2 Cu1 N1 C12 . . 3.7(2) no
O1W Cu1 N1 C12 . . -91.0(2) no
O3 Cu1 N2 C10 4_576 . 7.4(3) no
O1 Cu1 N2 C10 . . 111.8(4) no
N1 Cu1 N2 C10 . . 179.5(3) no
O1W Cu1 N2 C10 . . -85.7(3) no
O3 Cu1 N2 C11 4_576 . -176.2(2) no
O1 Cu1 N2 C11 . . -71.7(5) no
N1 Cu1 N2 C11 . . -4.0(2) no
O1W Cu1 N2 C11 . . 90.8(2) no
C15 N3 N4 C16 . . -0.8(5) no
C12 N1 C1 C2 . . 0.9(5) no
Cu1 N1 C1 C2 . . -177.1(3) no
N1 C1 C2 C3 . . -0.3(6) no
C1 C2 C3 C4 . . -0.9(6) no
C2 C3 C4 C12 . . 1.3(5) no
C2 C3 C4 C5 . . -177.5(4) no
C12 C4 C5 C6 . . 2.2(5) no
C3 C4 C5 C6 . . -179.1(4) no
C4 C5 C6 C7 . . -1.4(6) no
C5 C6 C7 C11 . . -0.5(5) no
C5 C6 C7 C8 . . -179.3(4) no
C11 C7 C8 C9 . . -0.8(5) no
C6 C7 C8 C9 . . 178.1(3) no
C7 C8 C9 C10 . . -0.4(5) no
C11 N2 C10 C9 . . -1.3(5) no
Cu1 N2 C10 C9 . . 175.0(2) no
C8 C9 C10 N2 . . 1.5(5) no
C10 N2 C11 C7 . . 0.0(5) no
Cu1 N2 C11 C7 . . -176.8(2) no
C10 N2 C11 C12 . . -179.5(3) no
Cu1 N2 C11 C12 . . 3.7(3) no
C8 C7 C11 N2 . . 1.0(5) no
C6 C7 C11 N2 . . -177.9(3) no
C8 C7 C11 C12 . . -179.5(3) no
C6 C7 C11 C12 . . 1.6(5) no
C1 N1 C12 C4 . . -0.5(5) no
Cu1 N1 C12 C4 . . 177.8(2) no
C1 N1 C12 C11 . . 178.9(3) no
Cu1 N1 C12 C11 . . -2.8(3) no
C3 C4 C12 N1 . . -0.6(5) no
C5 C4 C12 N1 . . 178.2(3) no
C3 C4 C12 C11 . . -179.9(3) no
C5 C4 C12 C11 . . -1.1(5) no
N2 C11 C12 N1 . . -0.6(4) no
C7 C11 C12 N1 . . 179.9(3) no
N2 C11 C12 C4 . . 178.7(3) no
C7 C11 C12 C4 . . -0.7(5) no
Cu1 O1 C13 O2 . . 12.7(4) no
Cu1 O1 C13 C14 . . -164.55(19) no
O2 C13 C14 S1 . . 35.4(4) no
O1 C13 C14 S1 . . -147.3(2) no
N4 N3 C15 S2 . . 1.7(4) no
N4 N3 C15 S1 . . -178.2(3) no
C16 S2 C15 N3 . . -1.6(3) no
C16 S2 C15 S1 . . 178.3(2) no
C14 S1 C15 N3 . . -11.6(4) no
C14 S1 C15 S2 . . 168.5(2) no
N3 N4 C16 S2 . . -0.4(4) no
N3 N4 C16 S3 . . -179.6(3) no
C15 S2 C16 N4 . . 1.1(3) no
C15 S2 C16 S3 . . -179.7(2) no
C17 S3 C16 N4 . . 12.3(3) no
C17 S3 C16 S2 . . -166.9(2) no
S3 C17 C18 O4 . . -167.0(3) no
S3 C17 C18 O3 . . 13.4(4) no
O4 C18 O3 Cu1 . 4_575 -14.0(6) no
C17 C18 O3 Cu1 . 4_575 165.6(2) no
